data_4101276
loop_
_publ_author_name
'Ishikawa, Hayato'
'Elliott, Gregory I'
'Velcicky, Juraj'
'Choi, Younggi'
'Boger, Dale L'

_publ_section_title
;
 Total synthesis of (-)- and ent-(+)-vindoline and related alkaloids.
;
_journal_issue 32
_journal_name_full 'Journal of the American Chemical Society'
_journal_page_first 10596
_journal_page_last 10612
_journal_paper_doi 10.1021/ja061256t
_journal_volume 128
_journal_year 2006
_chemical_formula_sum 'C22 H30 N2 O3'
_chemical_formula_weight 370.48
_chemical_name_systematic
; 
 ? 
;
_space_group_IT_number 14
_symmetry_cell_setting monoclinic
_symmetry_space_group_name_Hall '-P 2ybc'
_symmetry_space_group_name_H-M 'P 1 21/c 1'
_atom_sites_solution_hydrogens geom
_atom_sites_solution_primary direct
_atom_sites_solution_secondary difmap
_audit_creation_method SHELXL-97
_cell_angle_alpha 90.00
_cell_angle_beta 97.950(2)
_cell_angle_gamma 90.00
_cell_formula_units_Z 4
_cell_length_a 8.6242(8)
_cell_length_b 10.7709(9)
_cell_length_c 21.3590(19)
_cell_measurement_reflns_used 5239
_cell_measurement_temperature 296(2)
_cell_measurement_theta_max 27.0
_cell_measurement_theta_min 2.4
_cell_volume 1965.0(3)
_computing_cell_refinement 'Bruker SAINT+'
_computing_data_collection 'Bruker SMART'
_computing_data_reduction 'Bruker SAINT+'
_computing_molecular_graphics 'Bruker SHELXTL'
_computing_publication_material 'Bruker SHELXTL'
_computing_structure_refinement 'SHELXL-97 (Sheldrick, 1997)'
_computing_structure_solution 'SHELXS-97 (Sheldrick, 1997)'
_diffrn_ambient_temperature 296(2)
_diffrn_measured_fraction_theta_full 0.996
_diffrn_measured_fraction_theta_max 0.996
_diffrn_measurement_device_type 'CCD area detector'
_diffrn_measurement_method 'phi and omega scans'
_diffrn_radiation_monochromator graphite
_diffrn_radiation_source 'normal-focus sealed tube'
_diffrn_radiation_type MoK\a
_diffrn_radiation_wavelength 0.71073
_diffrn_reflns_av_R_equivalents 0.0321
_diffrn_reflns_av_sigmaI/netI 0.0341
_diffrn_reflns_limit_h_max 11
_diffrn_reflns_limit_h_min -11
_diffrn_reflns_limit_k_max 13
_diffrn_reflns_limit_k_min -13
_diffrn_reflns_limit_l_max 27
_diffrn_reflns_limit_l_min -26
_diffrn_reflns_number 17129
_diffrn_reflns_theta_full 27.50
_diffrn_reflns_theta_max 27.50
_diffrn_reflns_theta_min 1.93
_diffrn_standards_decay_% 1%
_exptl_absorpt_coefficient_mu 0.083
_exptl_absorpt_correction_T_max 0.9819
_exptl_absorpt_correction_T_min 0.9739
_exptl_absorpt_correction_type multi-scan
_exptl_absorpt_process_details 'SADABS (Sheldrick, 1999)'
_exptl_crystal_colour Colorless
_exptl_crystal_density_diffrn 1.252
_exptl_crystal_density_method 'not measured'
_exptl_crystal_description Parallelepiped
_exptl_crystal_F_000 800
_exptl_crystal_size_max 0.32
_exptl_crystal_size_mid 0.24
_exptl_crystal_size_min 0.22
_refine_diff_density_max 0.486
_refine_diff_density_min -0.424
_refine_diff_density_rms 0.043
_refine_ls_extinction_method none
_refine_ls_goodness_of_fit_ref 1.023
_refine_ls_hydrogen_treatment constr
_refine_ls_matrix_type full
_refine_ls_number_parameters 248
_refine_ls_number_reflns 4490
_refine_ls_number_restraints 0
_refine_ls_restrained_S_all 1.023
_refine_ls_R_factor_all 0.0798
_refine_ls_R_factor_gt 0.0528
_refine_ls_shift/su_max 0.127
_refine_ls_shift/su_mean 0.003
_refine_ls_structure_factor_coef Fsqd
_refine_ls_weighting_details 'calc w=1/[\s^2^(Fo^2^)+(0.0846P)^2^+0.2690P] where P=(Fo^2^+2Fc^2^)/3'
_refine_ls_weighting_scheme calc
_refine_ls_wR_factor_gt 0.1365
_refine_ls_wR_factor_ref 0.1567
_reflns_number_gt 3093
_reflns_number_total 4490
_reflns_threshold_expression >2sigma(I)
_cod_data_source_file ja061256trom20060221_080241.cif
_cod_data_source_block zhng
_cod_depositor_comments
;
The following automatic conversions were performed:
'_symmetry_cell_setting' value 'Monoclinic' changed to 'monoclinic'
according to '/home/saulius/struct/CIF-dictionaries/cif_core.dic'
dictionary named 'cif_core.dic' version 2.4.1 from
2010-06-29.

'_exptl_absorpt_correction_type' value 'Multi-scan' changed
to 'multi-scan' according to
'/home/saulius/struct/CIF-dictionaries/cif_core.dic' dictionary named
'cif_core.dic' version 2.4.1 from 2010-06-29.

Automatic conversion script
Id: cif_fix_enum 1527 2010-12-29 10:47:43Z saulius 
;
_cod_original_sg_symbol_H-M P2(1)/c
_cod_database_code 4101276

loop_
_symmetry_equiv_pos_as_xyz
'x, y, z'
'-x, y+1/2, -z+1/2'
'-x, -y, -z'
'x, -y-1/2, z-1/2'

loop_
_atom_site_label
_atom_site_type_symbol
_atom_site_fract_x
_atom_site_fract_y
_atom_site_fract_z
_atom_site_U_iso_or_equiv
_atom_site_adp_type
_atom_site_occupancy
_atom_site_symmetry_multiplicity
_atom_site_calc_flag
_atom_site_refinement_flags
O1 O 0.81514(15) 0.66086(12) 0.70526(6) 0.0492(3) Uani 1 1 d .
H1A H 0.7581 0.6775 0.7318 0.059 Uiso 1 1 calc R
O2 O 0.48750(17) 0.69817(15) 0.60767(8) 0.0699(5) Uani 1 1 d .
O3 O 0.71551(18) 0.79137(13) 0.60223(8) 0.0659(4) Uani 1 1 d .
N1 N 0.77011(16) 0.47885(14) 0.55438(7) 0.0414(3) Uani 1 1 d .
N2 N 0.94898(17) 0.45893(14) 0.75913(7) 0.0439(4) Uani 1 1 d .
C1 C 1.0528(2) 0.23877(17) 0.60005(9) 0.0447(4) Uani 1 1 d .
H1B H 1.1181 0.2175 0.6368 0.054 Uiso 1 1 calc R
C2 C 1.0453(3) 0.16459(18) 0.54678(10) 0.0552(5) Uani 1 1 d .
H2A H 1.1064 0.0934 0.5474 0.066 Uiso 1 1 calc R
C3 C 0.9469(3) 0.1969(2) 0.49295(10) 0.0610(6) Uani 1 1 d .
H3A H 0.9436 0.1469 0.4573 0.073 Uiso 1 1 calc R
C4 C 0.8527(2) 0.30140(19) 0.49020(9) 0.0535(5) Uani 1 1 d .
H4A H 0.7863 0.3216 0.4535 0.064 Uiso 1 1 calc R
C5 C 0.8605(2) 0.37508(16) 0.54392(8) 0.0411(4) Uani 1 1 d .
C6 C 0.96217(18) 0.34453(16) 0.59798(8) 0.0378(4) Uani 1 1 d .
C7 C 0.94942(17) 0.43841(15) 0.64922(8) 0.0360(4) Uani 1 1 d .
C8 C 0.84412(18) 0.54032(15) 0.61270(8) 0.0372(4) Uani 1 1 d .
H8A H 0.9118 0.6070 0.6010 0.045 Uiso 1 1 calc R
C9 C 0.72720(19) 0.59638(16) 0.65382(8) 0.0405(4) Uani 1 1 d .
C10 C 0.6204(2) 0.49763(17) 0.67613(9) 0.0456(4) Uani 1 1 d .
H10A H 0.5387 0.4790 0.6415 0.055 Uiso 1 1 calc R
H10B H 0.5702 0.5328 0.7100 0.055 Uiso 1 1 calc R
C11 C 0.6993(2) 0.37339(16) 0.70000(8) 0.0413(4) Uani 1 1 d .
C12 C 0.87883(19) 0.38164(15) 0.70571(8) 0.0380(4) Uani 1 1 d .
H12A H 0.9207 0.2974 0.7125 0.046 Uiso 1 1 calc R
C13 C 1.10992(19) 0.48961(18) 0.68131(9) 0.0461(4) Uani 1 1 d .
H13A H 1.1955 0.4474 0.6652 0.055 Uiso 1 1 calc R
H13B H 1.1180 0.5779 0.6734 0.055 Uiso 1 1 calc R
C14 C 1.1145(2) 0.46490(19) 0.75122(9) 0.0510(5) Uani 1 1 d .
H14A H 1.1672 0.3871 0.7632 0.061 Uiso 1 1 calc R
H14B H 1.1673 0.5316 0.7762 0.061 Uiso 1 1 calc R
C15 C 0.9163(3) 0.4125(2) 0.82024(9) 0.0557(5) Uani 1 1 d .
H15A H 0.9678 0.4643 0.8541 0.067 Uiso 1 1 calc R
H15B H 0.9550 0.3283 0.8268 0.067 Uiso 1 1 calc R
C16 C 0.7421(3) 0.4155(2) 0.82005(10) 0.0633(6) Uani 1 1 d .
H16A H 0.7058 0.5007 0.8161 0.076 Uiso 1 1 calc R
H16B H 0.7174 0.3831 0.8599 0.076 Uiso 1 1 calc R
C17 C 0.6574(2) 0.3390(2) 0.76596(10) 0.0563(5) Uani 1 1 d .
H17A H 0.5455 0.3493 0.7654 0.068 Uiso 1 1 calc R
H17B H 0.6816 0.2521 0.7740 0.068 Uiso 1 1 calc R
C18 C 0.7122(2) 0.5558(2) 0.50004(9) 0.0546(5) Uani 1 1 d .
H18A H 0.6755 0.5037 0.4646 0.066 Uiso 1 1 calc R
H18B H 0.7952 0.6079 0.4896 0.066 Uiso 1 1 calc R
H18C H 0.6277 0.6067 0.5101 0.066 Uiso 1 1 calc R
C19 C 0.6437(2) 0.26763(18) 0.65346(10) 0.0481(5) Uani 1 1 d .
H19A H 0.6665 0.2910 0.6118 0.058 Uiso 1 1 calc R
H19B H 0.7047 0.1939 0.6662 0.058 Uiso 1 1 calc R
C20 C 0.4709(2) 0.2344(2) 0.64831(13) 0.0700(6) Uani 1 1 d .
H20A H 0.4464 0.1721 0.6163 0.084 Uiso 1 1 calc R
H20B H 0.4088 0.3071 0.6372 0.084 Uiso 1 1 calc R
H20C H 0.4486 0.2030 0.6882 0.084 Uiso 1 1 calc R
C21 C 0.6270(2) 0.69837(17) 0.61846(9) 0.0473(4) Uani 1 1 d .
C22 C 0.6340(3) 0.8952(2) 0.56994(14) 0.0904(9) Uani 1 1 d .
H22A H 0.7087 0.9527 0.5572 0.108 Uiso 1 1 calc R
H22B H 0.5721 0.9359 0.5978 0.108 Uiso 1 1 calc R
H22C H 0.5670 0.8659 0.5333 0.108 Uiso 1 1 calc R

loop_
_atom_site_aniso_label
_atom_site_aniso_U_11
_atom_site_aniso_U_22
_atom_site_aniso_U_33
_atom_site_aniso_U_23
_atom_site_aniso_U_13
_atom_site_aniso_U_12
O1 0.0618(8) 0.0383(7) 0.0461(8) -0.0094(6) 0.0028(6) 0.0041(6)
O2 0.0521(8) 0.0669(10) 0.0880(12) 0.0141(8) 0.0002(7) 0.0166(7)
O3 0.0667(9) 0.0457(8) 0.0839(11) 0.0217(8) 0.0057(8) 0.0087(7)
N1 0.0441(7) 0.0460(8) 0.0331(8) 0.0030(6) 0.0014(6) 0.0025(6)
N2 0.0554(9) 0.0397(8) 0.0346(8) -0.0025(6) -0.0007(6) 0.0040(7)
C1 0.0462(9) 0.0410(10) 0.0478(11) 0.0018(8) 0.0100(8) 0.0029(8)
C2 0.0690(13) 0.0415(10) 0.0582(13) -0.0049(9) 0.0192(10) 0.0059(9)
C3 0.0814(15) 0.0534(12) 0.0500(12) -0.0170(10) 0.0156(11) -0.0033(11)
C4 0.0610(11) 0.0603(13) 0.0384(10) -0.0061(9) 0.0040(8) -0.0037(9)
C5 0.0419(8) 0.0422(10) 0.0396(10) -0.0006(8) 0.0068(7) -0.0040(7)
C6 0.0374(8) 0.0377(9) 0.0388(9) -0.0004(7) 0.0072(7) -0.0022(7)
C7 0.0355(8) 0.0342(8) 0.0377(9) -0.0014(7) 0.0035(7) 0.0005(6)
C8 0.0370(8) 0.0346(8) 0.0395(9) 0.0022(7) 0.0034(7) -0.0010(6)
C9 0.0440(9) 0.0360(9) 0.0404(10) -0.0004(7) 0.0026(7) 0.0047(7)
C10 0.0412(9) 0.0457(10) 0.0511(11) 0.0030(8) 0.0102(8) 0.0055(7)
C11 0.0426(9) 0.0394(9) 0.0429(10) 0.0037(8) 0.0093(7) 0.0009(7)
C12 0.0434(9) 0.0337(8) 0.0361(9) 0.0008(7) 0.0025(7) 0.0032(7)
C13 0.0389(9) 0.0438(10) 0.0534(11) -0.0031(8) -0.0013(8) -0.0031(7)
C14 0.0525(10) 0.0454(10) 0.0500(12) -0.0030(9) -0.0107(8) -0.0033(8)
C15 0.0802(14) 0.0502(11) 0.0354(10) 0.0007(8) 0.0039(9) 0.0113(10)
C16 0.0854(15) 0.0676(14) 0.0400(11) 0.0054(10) 0.0199(10) 0.0159(12)
C17 0.0601(11) 0.0559(12) 0.0563(13) 0.0137(10) 0.0206(10) 0.0052(9)
C18 0.0591(11) 0.0621(13) 0.0411(11) 0.0097(9) 0.0010(9) 0.0083(10)
C19 0.0423(9) 0.0415(10) 0.0603(12) 0.0026(9) 0.0061(8) -0.0032(7)
C20 0.0542(12) 0.0657(14) 0.0905(18) 0.0010(13) 0.0115(11) -0.0176(11)
C21 0.0533(11) 0.0426(10) 0.0457(11) -0.0020(8) 0.0054(8) 0.0103(8)
C22 0.104(2) 0.0573(15) 0.110(2) 0.0384(15) 0.0132(17) 0.0243(14)

loop_
_atom_type_symbol
_atom_type_description
_atom_type_scat_dispersion_real
_atom_type_scat_dispersion_imag
_atom_type_scat_source
C C 0.0033 0.0016 'International Tables Vol C Tables 4.2.6.8 and 6.1.1.4'
H H 0.0000 0.0000 'International Tables Vol C Tables 4.2.6.8 and 6.1.1.4'
N N 0.0061 0.0033 'International Tables Vol C Tables 4.2.6.8 and 6.1.1.4'
O O 0.0106 0.0060 'International Tables Vol C Tables 4.2.6.8 and 6.1.1.4'

loop_
_geom_angle_atom_site_label_1
_geom_angle_atom_site_label_2
_geom_angle_atom_site_label_3
_geom_angle
C21 O3 C22 116.56(18)
C5 N1 C18 117.71(15)
C5 N1 C8 107.94(13)
C18 N1 C8 118.53(15)
C15 N2 C14 115.49(15)
C15 N2 C12 112.92(15)
C14 N2 C12 103.79(13)
C6 C1 C2 119.26(18)
C3 C2 C1 119.62(19)
C2 C3 C4 122.09(19)
C3 C4 C5 117.93(19)
C6 C5 C4 120.26(17)
C6 C5 N1 111.00(15)
C4 C5 N1 128.64(17)
C1 C6 C5 120.81(16)
C1 C6 C7 129.04(16)
C5 C6 C7 110.11(15)
C6 C7 C12 112.15(14)
C6 C7 C13 114.07(13)
C12 C7 C13 102.58(13)
C6 C7 C8 101.82(13)
C12 C7 C8 113.70(13)
C13 C7 C8 112.99(14)
N1 C8 C9 114.47(13)
N1 C8 C7 105.06(13)
C9 C8 C7 111.71(13)
O1 C9 C10 112.24(15)
O1 C9 C21 103.56(13)
C10 C9 C21 109.28(14)
O1 C9 C8 107.95(13)
C10 C9 C8 111.95(14)
C21 C9 C8 111.57(14)
C9 C10 C11 116.51(14)
C12 C11 C19 108.24(14)
C12 C11 C17 107.53(15)
C19 C11 C17 108.60(15)
C12 C11 C10 111.49(14)
C19 C11 C10 109.93(15)
C17 C11 C10 110.95(15)
N2 C12 C11 113.26(14)
N2 C12 C7 102.50(13)
C11 C12 C7 117.41(13)
C14 C13 C7 105.82(14)
N2 C14 C13 103.24(14)
N2 C15 C16 107.87(16)
C15 C16 C17 111.47(17)
C16 C17 C11 114.45(17)
C20 C19 C11 115.71(17)
O2 C21 O3 123.31(18)
O2 C21 C9 125.40(18)
O3 C21 C9 111.26(15)

loop_
_geom_bond_atom_site_label_1
_geom_bond_atom_site_label_2
_geom_bond_distance
O1 C9 1.426(2)
O2 C21 1.193(2)
O3 C21 1.334(2)
O3 C22 1.444(2)
N1 C5 1.398(2)
N1 C18 1.457(2)
N1 C8 1.476(2)
N2 C15 1.461(2)
N2 C14 1.462(2)
N2 C12 1.473(2)
C1 C6 1.379(2)
C1 C2 1.385(3)
C2 C3 1.376(3)
C3 C4 1.385(3)
C4 C5 1.389(3)
C5 C6 1.389(2)
C6 C7 1.505(2)
C7 C12 1.550(2)
C7 C13 1.558(2)
C7 C8 1.563(2)
C8 C9 1.548(2)
C9 C10 1.526(2)
C9 C21 1.531(2)
C10 C11 1.555(2)
C11 C12 1.539(2)
C11 C19 1.544(3)
C11 C17 1.547(3)
C13 C14 1.512(3)
C15 C16 1.502(3)
C16 C17 1.521(3)
C19 C20 1.522(3)

loop_
_geom_torsion_atom_site_label_1
_geom_torsion_atom_site_label_2
_geom_torsion_atom_site_label_3
_geom_torsion_atom_site_label_4
_geom_torsion
C6 C1 C2 C3 -0.6(3)
C1 C2 C3 C4 -0.7(3)
C2 C3 C4 C5 0.4(3)
C3 C4 C5 C6 1.0(3)
C3 C4 C5 N1 -174.91(18)
C18 N1 C5 C6 153.14(15)
C8 N1 C5 C6 15.66(19)
C18 N1 C5 C4 -30.6(3)
C8 N1 C5 C4 -168.09(18)
C2 C1 C6 C5 2.0(3)
C2 C1 C6 C7 179.60(17)
C4 C5 C6 C1 -2.3(3)
N1 C5 C6 C1 174.32(15)
C4 C5 C6 C7 179.73(16)
N1 C5 C6 C7 -3.66(19)
C1 C6 C7 C12 -64.8(2)
C5 C6 C7 C12 113.00(15)
C1 C6 C7 C13 51.3(2)
C5 C6 C7 C13 -130.94(15)
C1 C6 C7 C8 173.32(16)
C5 C6 C7 C8 -8.90(17)
C5 N1 C8 C9 -143.48(14)
C18 N1 C8 C9 79.44(19)
C5 N1 C8 C7 -20.57(17)
C18 N1 C8 C7 -157.64(14)
C6 C7 C8 N1 17.41(15)
C12 C7 C8 N1 -103.41(15)
C13 C7 C8 N1 140.19(14)
C6 C7 C8 C9 142.09(14)
C12 C7 C8 C9 21.26(19)
C13 C7 C8 C9 -95.14(16)
N1 C8 C9 O1 -175.28(13)
C7 C8 C9 O1 65.47(17)
N1 C8 C9 C10 60.69(19)
C7 C8 C9 C10 -58.55(18)
N1 C8 C9 C21 -62.14(19)
C7 C8 C9 C21 178.62(13)
O1 C9 C10 C11 -78.54(19)
C21 C9 C10 C11 167.17(15)
C8 C9 C10 C11 43.1(2)
C9 C10 C11 C12 8.6(2)
C9 C10 C11 C19 -111.49(17)
C9 C10 C11 C17 128.38(17)
C15 N2 C12 C11 60.31(19)
C14 N2 C12 C11 -173.90(14)
C15 N2 C12 C7 -172.21(14)
C14 N2 C12 C7 -46.42(16)
C19 C11 C12 N2 -166.86(14)
C17 C11 C12 N2 -49.72(19)
C10 C11 C12 N2 72.10(18)
C19 C11 C12 C7 73.91(18)
C17 C11 C12 C7 -168.95(15)
C10 C11 C12 C7 -47.1(2)
C6 C7 C12 N2 151.91(13)
C13 C7 C12 N2 29.09(16)
C8 C7 C12 N2 -93.25(15)
C6 C7 C12 C11 -83.30(18)
C13 C7 C12 C11 153.88(15)
C8 C7 C12 C11 31.5(2)
C6 C7 C13 C14 -124.23(16)
C12 C7 C13 C14 -2.71(18)
C8 C7 C13 C14 120.11(16)
C15 N2 C14 C13 168.84(15)
C12 N2 C14 C13 44.69(17)
C7 C13 C14 N2 -24.89(19)
C14 N2 C15 C16 178.88(17)
C12 N2 C15 C16 -61.9(2)
N2 C15 C16 C17 57.6(2)
C15 C16 C17 C11 -53.5(2)
C12 C11 C17 C16 47.3(2)
C19 C11 C17 C16 164.22(16)
C10 C11 C17 C16 -74.9(2)
C12 C11 C19 C20 172.36(16)
C17 C11 C19 C20 55.9(2)
C10 C11 C19 C20 -65.6(2)
C22 O3 C21 O2 -0.2(3)
C22 O3 C21 C9 -178.43(19)
O1 C9 C21 O2 -122.7(2)
C10 C9 C21 O2 -2.9(3)
C8 C9 C21 O2 121.4(2)
O1 C9 C21 O3 55.51(18)
C10 C9 C21 O3 175.31(16)
C8 C9 C21 O3 -60.4(2)
